data_7705224
loop_
_publ_author_name
'Pandit, Nithun Ranjan'
'Bej, Sourav'
'Mondal, Ananya'
'Ghosh, Meenakshi'
'Kostakis, George E.'
'Powell, Annie K.'
'Banerjee, Priyabrata'
'Biswas, Biplab'

_publ_section_title
;
 Exploratory studies on azido-bridged complexes (Ni<sup>2+</sup> and
 Mn<sup>2+</sup>) as dual colourimetric chemosensors for S<sup>2-</sup>
 and Ag<sup>+</sup>: combined experimental and theoretical outcomes with
 real field applications.
;
_journal_issue 37
_journal_name_full 'Dalton transactions (Cambridge, England : 2003)'
_journal_page_first 13090
_journal_page_last 13099
_journal_paper_doi 10.1039/d0dt02846k
_journal_volume 49
_journal_year 2020
_chemical_formula_moiety 'C20 H28 Mn2 N16 O2'
_chemical_formula_sum 'C20 H28 Mn2 N16 O2'
_chemical_formula_weight 634.46
_space_group_crystal_system monoclinic
_space_group_IT_number 14
_space_group_name_Hall '-P 2yn'
_space_group_name_H-M_alt 'P 1 21/n 1'
_atom_sites_solution_hydrogens mixed
_atom_sites_solution_primary direct
_audit_creation_date 2020-02-03
_audit_creation_method
;
Olex2 1.2
(compiled 2018.05.29 svn.r3508 for OlexSys, GUI svn.r5506)
;
_audit_update_record
;
2020-02-03 deposited with the CCDC.	2020-08-19 downloaded from the CCDC.
;
_cell_angle_alpha 90
_cell_angle_beta 103.371(10)
_cell_angle_gamma 90
_cell_formula_units_Z 2
_cell_length_a 10.7803(13)
_cell_length_b 11.4870(12)
_cell_length_c 11.5255(15)
_cell_measurement_reflns_used 7347
_cell_measurement_temperature 180(2)
_cell_measurement_theta_max 26.19
_cell_measurement_theta_min 1.94
_cell_volume 1388.6(3)
_computing_cell_refinement 'STOE X-AREA'
_computing_data_collection 'STOE X-AREA'
_computing_data_reduction 'STOE X-RED'
_computing_molecular_graphics 'Olex2 (Dolomanov et al., 2009)'
_computing_publication_material 'Olex2 (Dolomanov et al., 2009)'
_computing_structure_refinement 'ShelXL (Sheldrick, 2015)'
_computing_structure_solution 'ShelXS (Sheldrick, 2008)'
_diffrn_ambient_temperature 180.15
_diffrn_detector_type STOE
_diffrn_measured_fraction_theta_full 0.995
_diffrn_measured_fraction_theta_max 0.989
_diffrn_measurement_device '2-circle goniometer'
_diffrn_measurement_device_type 'Bruker P4'
_diffrn_measurement_method '\w scans'
_diffrn_radiation_monochromator graphite
_diffrn_radiation_type MoK\a
_diffrn_radiation_wavelength 0.71073
_diffrn_reflns_av_R_equivalents 0.0188
_diffrn_reflns_av_unetI/netI 0.0170
_diffrn_reflns_Laue_measured_fraction_full 0.995
_diffrn_reflns_Laue_measured_fraction_max 0.989
_diffrn_reflns_limit_h_max 11
_diffrn_reflns_limit_h_min -13
_diffrn_reflns_limit_k_max 13
_diffrn_reflns_limit_k_min -13
_diffrn_reflns_limit_l_max 13
_diffrn_reflns_limit_l_min -14
_diffrn_reflns_number 7258
_diffrn_reflns_point_group_measured_fraction_full 0.995
_diffrn_reflns_point_group_measured_fraction_max 0.989
_diffrn_reflns_theta_full 25.242
_diffrn_reflns_theta_max 25.613
_diffrn_reflns_theta_min 2.332
_exptl_absorpt_coefficient_mu 0.960
_exptl_absorpt_correction_T_max 0.8462
_exptl_absorpt_correction_T_min 0.7361
_exptl_absorpt_correction_type empirical
_exptl_absorpt_process_details 'XPREP in SHELXTL 6.14 (BrukerAXS Inc., 2003)'
_exptl_crystal_colour yellow
_exptl_crystal_colour_primary yellow
_exptl_crystal_density_diffrn 1.517
_exptl_crystal_density_method 'not measured'
_exptl_crystal_description block
_exptl_crystal_F_000 652
_exptl_crystal_size_max 0.34
_exptl_crystal_size_mid 0.28
_exptl_crystal_size_min 0.18
_refine_diff_density_max 0.295
_refine_diff_density_min -0.249
_refine_diff_density_rms 0.039
_refine_ls_extinction_method none
_refine_ls_goodness_of_fit_ref 1.028
_refine_ls_hydrogen_treatment mixed
_refine_ls_matrix_type full
_refine_ls_number_parameters 184
_refine_ls_number_reflns 2584
_refine_ls_number_restraints 1
_refine_ls_restrained_S_all 1.028
_refine_ls_R_factor_all 0.0328
_refine_ls_R_factor_gt 0.0252
_refine_ls_shift/su_max 0.000
_refine_ls_shift/su_mean 0.000
_refine_ls_structure_factor_coef Fsqd
_refine_ls_weighting_details 'w=1/[\s^2^(Fo^2^)+(0.0476P)^2^] where P=(Fo^2^+2Fc^2^)/3'
_refine_ls_weighting_scheme calc
_refine_ls_wR_factor_gt 0.0679
_refine_ls_wR_factor_ref 0.0703
_reflns_Friedel_coverage 0.000
_reflns_number_gt 2173
_reflns_number_total 2584
_reflns_threshold_expression 'I > 2\s(I)'
_cod_data_source_file d0dt02846k2.cif
_cod_data_source_block bi10
_cod_depositor_comments 'Adding full bibliography for 7705224--7705225.cif.'
_cod_database_code 7705224
_shelxl_version_number 2014-1
_shelx_space_group_comment
;
The symmetry employed for this shelxl refinement is uniquely defined
by the following loop, which should always be used as a source of
symmetry information in preference to the above space-group names.
They are only intended as comments.
;
_shelx_estimated_absorpt_t_max 0.846
_shelx_estimated_absorpt_t_min 0.736
_olex2_refinement_description
;
1. Fixed Uiso
 At 1.2 times of:
  All C(H) groups, All C(H,H) groups
 At 1.5 times of:
  All C(H,H,H) groups, All O(H) groups
2. Restrained distances
 O1-H1
 0.88 with sigma of 0.04
3.a Secondary CH2 refined with riding coordinates:
 C8(H8A,H8B)
3.b Me refined with riding coordinates:
 C9(H9A,H9B,H9C), C10(H10A,H10B,H10C)
3.c Aromatic/amide H refined with riding coordinates:
 C1(H1A), C2(H2), C3(H3), C4(H4), C6(H6)
;
_olex2_submission_special_instructions 'No special instructions were received'

loop_
_space_group_symop_operation_xyz
'x, y, z'
'-x+1/2, y+1/2, -z+1/2'
'-x, -y, -z'
'x-1/2, -y-1/2, z-1/2'

loop_
_atom_site_label
_atom_site_type_symbol
_atom_site_fract_x
_atom_site_fract_y
_atom_site_fract_z
_atom_site_U_iso_or_equiv
_atom_site_adp_type
_atom_site_occupancy
_atom_site_site_symmetry_order
_atom_site_calc_flag
_atom_site_refinement_flags_posn
_atom_site_refinement_flags_adp
_atom_site_refinement_flags_occupancy
_atom_site_disorder_assembly
_atom_site_disorder_group
Mn1 Mn 0.16549(2) -0.00248(2) 0.02670(2) 0.03815(10) Uani 1 1 d . . . . .
O1 O 0.23238(12) 0.03784(11) 0.22133(10) 0.0445(3) Uani 1 1 d D . . . .
H1 H 0.195(2) 0.0836(18) 0.2550(18) 0.067 Uiso 1 1 d DR . . . .
C1 C 0.13402(18) -0.01362(14) -0.26016(15) 0.0486(4) Uani 1 1 d . . . . .
H1A H 0.0638 -0.0630 -0.2586 0.058 Uiso 1 1 calc R . . . .
C2 C 0.1683(2) 0.00425(15) -0.36808(15) 0.0534(4) Uani 1 1 d . . . . .
H2 H 0.1220 -0.0326 -0.4387 0.064 Uiso 1 1 calc R . . . .
C3 C 0.26960(18) 0.07563(16) -0.37148(15) 0.0535(4) Uani 1 1 d . . . . .
H3 H 0.2948 0.0884 -0.4442 0.064 Uiso 1 1 calc R . . . .
C4 C 0.33457(17) 0.12876(15) -0.26680(15) 0.0476(4) Uani 1 1 d . . . . .
H4 H 0.4045 0.1791 -0.2665 0.057 Uiso 1 1 calc R . . . .
C5 C 0.29519(15) 0.10673(13) -0.16304(13) 0.0400(3) Uani 1 1 d . . . . .
C6 C 0.36450(16) 0.15417(13) -0.04704(13) 0.0420(3) Uani 1 1 d . . . . .
H6 H 0.4349 0.2051 -0.0424 0.050 Uiso 1 1 calc R . . . .
C7 C 0.39334(15) 0.16575(13) 0.16679(13) 0.0411(3) Uani 1 1 d . . . . .
C8 C 0.36429(16) 0.06992(15) 0.25001(14) 0.0458(4) Uani 1 1 d . . . . .
H8A H 0.4167 0.0005 0.2437 0.055 Uiso 1 1 calc R . . . .
H8B H 0.3882 0.0979 0.3335 0.055 Uiso 1 1 calc R . . . .
C9 C 0.33363(18) 0.28165(14) 0.19023(15) 0.0484(4) Uani 1 1 d . . . . .
H9A H 0.2412 0.2721 0.1784 0.073 Uiso 1 1 calc R . . . .
H9B H 0.3515 0.3407 0.1349 0.073 Uiso 1 1 calc R . . . .
H9C H 0.3700 0.3065 0.2724 0.073 Uiso 1 1 calc R . . . .
C10 C 0.53704(17) 0.17831(16) 0.18466(16) 0.0522(4) Uani 1 1 d . . . . .
H10A H 0.5737 0.1035 0.1691 0.078 Uiso 1 1 calc R . . . .
H10B H 0.5742 0.2025 0.2669 0.078 Uiso 1 1 calc R . . . .
H10C H 0.5557 0.2371 0.1294 0.078 Uiso 1 1 calc R . . . .
N1 N 0.19622(13) 0.03610(11) -0.15904(11) 0.0408(3) Uani 1 1 d . . . . .
N2 N 0.32854(12) 0.12585(11) 0.04591(11) 0.0387(3) Uani 1 1 d . . . . .
N3 N 0.29265(16) -0.14974(13) 0.04421(14) 0.0545(4) Uani 1 1 d . . . . .
N4 N 0.33735(12) -0.23226(12) 0.09499(11) 0.0399(3) Uani 1 1 d . . . . .
N5 N 0.38574(15) -0.31648(14) 0.14247(14) 0.0554(4) Uani 1 1 d . . . . .
N6 N 0.00277(12) 0.11819(13) 0.01576(12) 0.0457(3) Uani 1 1 d . . . . .
N7 N 0.00733(13) 0.22040(13) 0.02303(11) 0.0444(3) Uani 1 1 d . . . . .
N8 N 0.01288(17) 0.32109(14) 0.03067(16) 0.0631(4) Uani 1 1 d . . . . .

loop_
_atom_site_aniso_label
_atom_site_aniso_U_11
_atom_site_aniso_U_22
_atom_site_aniso_U_33
_atom_site_aniso_U_23
_atom_site_aniso_U_13
_atom_site_aniso_U_12
Mn1 0.03563(16) 0.03686(15) 0.04430(15) -0.00034(9) 0.01407(10) -0.00085(9)
O1 0.0454(7) 0.0452(6) 0.0457(6) -0.0025(5) 0.0162(5) -0.0041(5)
C1 0.0435(10) 0.0497(9) 0.0508(9) -0.0032(7) 0.0074(7) -0.0021(7)
C2 0.0528(11) 0.0611(11) 0.0435(9) -0.0041(7) 0.0055(7) 0.0020(9)
C3 0.0558(11) 0.0631(11) 0.0421(9) 0.0059(7) 0.0123(7) 0.0069(9)
C4 0.0446(10) 0.0504(9) 0.0500(9) 0.0055(7) 0.0153(7) 0.0015(8)
C5 0.0376(9) 0.0392(8) 0.0449(8) 0.0027(6) 0.0129(6) 0.0028(7)
C6 0.0379(9) 0.0407(8) 0.0498(9) -0.0007(6) 0.0153(7) -0.0027(7)
C7 0.0384(9) 0.0421(8) 0.0436(8) -0.0057(6) 0.0113(6) -0.0033(7)
C8 0.0430(10) 0.0485(9) 0.0448(8) 0.0001(7) 0.0080(7) -0.0003(7)
C9 0.0524(11) 0.0440(9) 0.0508(9) -0.0059(7) 0.0158(7) -0.0002(8)
C10 0.0424(10) 0.0575(10) 0.0567(10) -0.0060(8) 0.0117(7) -0.0017(8)
N1 0.0389(7) 0.0397(6) 0.0447(7) -0.0004(5) 0.0115(5) 0.0010(6)
N2 0.0373(7) 0.0370(7) 0.0433(7) -0.0018(5) 0.0124(5) 0.0010(5)
N3 0.0586(10) 0.0461(8) 0.0646(9) 0.0092(7) 0.0258(7) 0.0130(7)
N4 0.0353(7) 0.0457(8) 0.0416(6) -0.0008(6) 0.0147(5) -0.0020(6)
N5 0.0482(9) 0.0588(9) 0.0620(9) 0.0185(7) 0.0183(7) 0.0112(7)
N6 0.0376(8) 0.0434(8) 0.0575(8) -0.0019(6) 0.0136(6) -0.0018(6)
N7 0.0412(8) 0.0480(10) 0.0436(7) 0.0003(6) 0.0086(6) 0.0059(6)
N8 0.0662(12) 0.0419(10) 0.0759(10) -0.0023(7) 0.0055(8) 0.0033(7)

loop_
_atom_type_symbol
_atom_type_description
_atom_type_scat_dispersion_real
_atom_type_scat_dispersion_imag
_atom_type_scat_source
C C 0.0033 0.0016 'International Tables Vol C Tables 4.2.6.8 and 6.1.1.4'
H H 0.0000 0.0000 'International Tables Vol C Tables 4.2.6.8 and 6.1.1.4'
N N 0.0061 0.0033 'International Tables Vol C Tables 4.2.6.8 and 6.1.1.4'
O O 0.0106 0.0060 'International Tables Vol C Tables 4.2.6.8 and 6.1.1.4'
Mn Mn 0.3368 0.7283 'International Tables Vol C Tables 4.2.6.8 and 6.1.1.4'

loop_
_geom_angle_atom_site_label_1
_geom_angle_atom_site_label_2
_geom_angle_atom_site_label_3
_geom_angle
_geom_angle_site_symmetry_1
_geom_angle_site_symmetry_3
_geom_angle_publ_flag
O1 Mn1 N1 144.64(5) . . ?
O1 Mn1 N2 72.83(4) . . ?
N2 Mn1 N1 71.81(5) . . ?
N3 Mn1 O1 91.03(5) . . ?
N3 Mn1 N1 90.75(5) . . ?
N3 Mn1 N2 92.25(6) . . ?
N3 Mn1 N6 166.72(6) . . ?
N3 Mn1 N6 91.17(6) . 3 ?
N6 Mn1 O1 89.71(5) . . ?
N6 Mn1 O1 113.81(5) 3 . ?
N6 Mn1 N1 96.30(5) . . ?
N6 Mn1 N1 101.46(5) 3 . ?
N6 Mn1 N2 172.49(5) 3 . ?
N6 Mn1 N2 100.64(5) . . ?
N6 Mn1 N6 76.43(6) 3 . ?
Mn1 O1 H1 122.2(15) . . ?
C8 O1 Mn1 110.91(9) . . ?
C8 O1 H1 107.3(16) . . ?
C2 C1 H1A 118.8 . . ?
N1 C1 H1A 118.8 . . ?
N1 C1 C2 122.34(17) . . ?
C1 C2 H2 120.3 . . ?
C3 C2 C1 119.37(16) . . ?
C3 C2 H2 120.3 . . ?
C2 C3 H3 120.6 . . ?
C2 C3 C4 118.83(16) . . ?
C4 C3 H3 120.6 . . ?
C3 C4 H4 120.7 . . ?
C5 C4 C3 118.51(16) . . ?
C5 C4 H4 120.7 . . ?
C4 C5 C6 121.57(15) . . ?
N1 C5 C4 122.90(15) . . ?
N1 C5 C6 115.43(13) . . ?
C5 C6 H6 120.6 . . ?
N2 C6 C5 118.84(15) . . ?
N2 C6 H6 120.6 . . ?
C9 C7 C8 110.96(13) . . ?
C10 C7 C8 109.33(14) . . ?
C10 C7 C9 110.51(14) . . ?
N2 C7 C8 104.21(12) . . ?
N2 C7 C9 108.03(13) . . ?
N2 C7 C10 113.64(13) . . ?
O1 C8 C7 112.00(13) . . ?
O1 C8 H8A 109.2 . . ?
O1 C8 H8B 109.2 . . ?
C7 C8 H8A 109.2 . . ?
C7 C8 H8B 109.2 . . ?
H8A C8 H8B 107.9 . . ?
C7 C9 H9A 109.5 . . ?
C7 C9 H9B 109.5 . . ?
C7 C9 H9C 109.5 . . ?
H9A C9 H9B 109.5 . . ?
H9A C9 H9C 109.5 . . ?
H9B C9 H9C 109.5 . . ?
C7 C10 H10A 109.5 . . ?
C7 C10 H10B 109.5 . . ?
C7 C10 H10C 109.5 . . ?
H10A C10 H10B 109.5 . . ?
H10A C10 H10C 109.5 . . ?
H10B C10 H10C 109.5 . . ?
C1 N1 Mn1 125.76(11) . . ?
C1 N1 C5 118.04(14) . . ?
C5 N1 Mn1 115.83(10) . . ?
C6 N2 Mn1 117.91(10) . . ?
C6 N2 C7 123.24(14) . . ?
C7 N2 Mn1 118.71(9) . . ?
N4 N3 Mn1 150.43(13) . . ?
N3 N4 N5 176.93(16) . . ?
Mn1 N6 Mn1 103.57(6) 3 . ?
N7 N6 Mn1 126.88(11) . . ?
N7 N6 Mn1 129.36(11) . 3 ?
N8 N7 N6 179.44(19) . . ?

loop_
_geom_bond_atom_site_label_1
_geom_bond_atom_site_label_2
_geom_bond_distance
_geom_bond_site_symmetry_2
_geom_bond_publ_flag
Mn1 O1 2.2402(12) . ?
Mn1 N1 2.2841(13) . ?
Mn1 N2 2.2654(13) . ?
Mn1 N3 2.1571(15) . ?
Mn1 N6 2.2164(14) . ?
Mn1 N6 2.2103(14) 3 ?
O1 H1 0.812(19) . ?
O1 C8 1.432(2) . ?
C1 H1A 0.9500 . ?
C1 C2 1.392(3) . ?
C1 N1 1.331(2) . ?
C2 H2 0.9500 . ?
C2 C3 1.374(3) . ?
C3 H3 0.9500 . ?
C3 C4 1.389(2) . ?
C4 H4 0.9500 . ?
C4 C5 1.382(2) . ?
C5 C6 1.477(2) . ?
C5 N1 1.350(2) . ?
C6 H6 0.9500 . ?
C6 N2 1.263(2) . ?
C7 C8 1.539(2) . ?
C7 C9 1.530(2) . ?
C7 C10 1.522(2) . ?
C7 N2 1.4795(19) . ?
C8 H8A 0.9900 . ?
C8 H8B 0.9900 . ?
C9 H9A 0.9800 . ?
C9 H9B 0.9800 . ?
C9 H9C 0.9800 . ?
C10 H10A 0.9800 . ?
C10 H10B 0.9800 . ?
C10 H10C 0.9800 . ?
N3 N4 1.1588(19) . ?
N4 N5 1.1728(19) . ?
N6 Mn1 2.2103(14) 3 ?
N6 N7 1.177(2) . ?
N7 N8 1.161(2) . ?

loop_
_geom_hbond_atom_site_label_D
_geom_hbond_atom_site_label_H
_geom_hbond_atom_site_label_A
_geom_hbond_distance_DH
_geom_hbond_distance_HA
_geom_hbond_distance_DA
_geom_hbond_angle_DHA
_geom_hbond_site_symmetry_A
O1 H1 N5 0.812(19) 1.99(2) 2.7948(19) 172(2) 2
